data_7709644
loop_
_publ_author_name
'Shahid, Namrah'
'Burrows, Kay E.'
'Pask, Christopher M.'
'Cespedes, Oscar'
'Howard, Mark J.'
'McGowan, Patrick C.'
'Halcrow, Malcolm A.'

_publ_section_title
;
 Heteroleptic iron(ii) complexes of chiral 2,6-bis(oxazolin-2-yl)-pyridine
 (PyBox) and 2,6-bis(thiazolin-2-yl)pyridine ligands -- the interplay of
 two different ligands on the metal ion spin sate
;
_journal_name_full 'Dalton Transactions'
_journal_paper_doi 10.1039/D2DT00393G
_journal_year 2022
_chemical_absolute_configuration ad
_chemical_formula_moiety 'C42 H32 Fe N8 S2, 2(Cl O4)'
_chemical_formula_sum 'C42 H32 Cl2 Fe N8 O8 S2'
_chemical_formula_weight 967.62
_chemical_name_common
'[2,6-Bis((R)-4-phenyl-4,5-dihydrothiazol-2-yl)pyridine]- [2,6-Bis(benzimidazol-2-yl)pyridine]iron(II) diperchlorate'
_space_group_crystal_system monoclinic
_space_group_IT_number 4
_space_group_name_Hall 'P 2yb'
_space_group_name_H-M_alt 'P 1 21 1'
_atom_sites_solution_hydrogens geom
_audit_creation_date 2021-03-09
_audit_creation_method
;
Olex2 1.3
(compiled 2020.11.12 svn.r5f609507 for OlexSys, GUI svn.r6272)
;
_audit_update_record
;
2022-01-10 deposited with the CCDC.	2022-03-04 downloaded from the CCDC.
;
_cell_angle_alpha 90
_cell_angle_beta 90.601(1)
_cell_angle_gamma 90
_cell_formula_units_Z 2
_cell_length_a 9.9525(1)
_cell_length_b 18.2692(1)
_cell_length_c 11.2555(1)
_cell_measurement_reflns_used 21927
_cell_measurement_temperature 100(2)
_cell_measurement_theta_max 35.48
_cell_measurement_theta_min 1.75
_cell_volume 2046.41(3)
_computing_cell_refinement 'XIA2 0.4.0.438-g4431aaa (Winter, 2010)'
_computing_data_collection 'GDA - generic data acquisition software'
_computing_data_reduction 'XIA2 0.4.0.438-g4431aaa (Winter, 2010)'
_computing_molecular_graphics 'XSEED (Barbour, 2001)'
_computing_publication_material
;
O. V. Dolomanov, L. J. Bourhis, R. J. Gildea, J. A. K. Howard and H. Puschmann,
OLEX2: a complete structure solution, refinement and analysis program.
J. Appl. Cryst. (2009). 42, 339-341.
;
_computing_structure_refinement 'SHELXL-97 (Sheldrick, 1997)'
_computing_structure_solution 'SHELXS-97 (Sheldrick, 1990)'
_diffrn_ambient_temperature 100.15
_diffrn_detector 'Photon counting pixel array'
_diffrn_detector_type 'Dectris PILATUS 2M'
_diffrn_measured_fraction_theta_full 0.992
_diffrn_measured_fraction_theta_max 0.909
_diffrn_measurement_device 'Fixed \c 3-circle diffractometer'
_diffrn_measurement_device_type 'Fluid Film Devices'
_diffrn_measurement_method 'shutterless scans'
_diffrn_radiation_monochromator 'Silicon 111'
_diffrn_radiation_wavelength 0.6889
_diffrn_reflns_av_R_equivalents 0.0266
_diffrn_reflns_av_unetI/netI 0.0369
_diffrn_reflns_Laue_measured_fraction_full 0.992
_diffrn_reflns_Laue_measured_fraction_max 0.909
_diffrn_reflns_limit_h_max 16
_diffrn_reflns_limit_h_min -16
_diffrn_reflns_limit_k_max 30
_diffrn_reflns_limit_k_min -31
_diffrn_reflns_limit_l_max 18
_diffrn_reflns_limit_l_min -15
_diffrn_reflns_number 32540
_diffrn_reflns_point_group_measured_fraction_full 0.962
_diffrn_reflns_point_group_measured_fraction_max 0.817
_diffrn_reflns_theta_full 24.620
_diffrn_reflns_theta_max 35.911
_diffrn_reflns_theta_min 1.754
_diffrn_source Synchrotron
_diffrn_source_type 'Diamond Light Source Beamline I19-1'
_exptl_absorpt_coefficient_mu 0.617
_exptl_absorpt_correction_T_max 1.000
_exptl_absorpt_correction_T_min 0.981
_exptl_absorpt_correction_type empirical
_exptl_absorpt_process_details
;
 DIALS 3.3.3-g5efb02d60-release
 Scaling & analysis of unmerged intensities, 
 absorption correction using spherical harmonics
;
_exptl_crystal_colour purple
_exptl_crystal_density_diffrn 1.570
_exptl_crystal_description fragment
_exptl_crystal_F_000 992
_exptl_crystal_preparation 'Magnetic properties'
_exptl_crystal_recrystallization_method 'Re-crystallisation from solvent: acetonitrile/diethyl ether'
_exptl_crystal_size_max 0.15
_exptl_crystal_size_mid 0.05
_exptl_crystal_size_min 0.05
_refine_diff_density_max 0.340
_refine_diff_density_min -0.327
_refine_diff_density_rms 0.053
_refine_ls_abs_structure_details
;
 Flack x determined using 6518 quotients [(I+)-(I-)]/[(I+)+(I-)]
 (Parsons, Flack and Wagner, Acta Cryst. B69 (2013) 249-259).
;
_refine_ls_abs_structure_Flack 0.022(4)
_refine_ls_extinction_method none
_refine_ls_goodness_of_fit_ref 1.039
_refine_ls_hydrogen_treatment constr
_refine_ls_matrix_type full
_refine_ls_number_parameters 589
_refine_ls_number_reflns 17281
_refine_ls_number_restraints 11
_refine_ls_restrained_S_all 1.040
_refine_ls_R_factor_all 0.0315
_refine_ls_R_factor_gt 0.0289
_refine_ls_shift/su_max 0.001
_refine_ls_shift/su_mean 0.000
_refine_ls_structure_factor_coef Fsqd
_refine_ls_weighting_details 'w=1/[\s^2^(Fo^2^)+(0.0396P)^2^] where P=(Fo^2^+2Fc^2^)/3'
_refine_ls_weighting_scheme calc
_refine_ls_wR_factor_gt 0.0726
_refine_ls_wR_factor_ref 0.0735
_reflns_Friedel_coverage 0.754
_reflns_Friedel_fraction_full 0.931
_reflns_Friedel_fraction_max 0.719
_reflns_number_gt 16079
_reflns_number_total 17281
_reflns_threshold_expression 'I > 2\s(I)'
_cod_data_source_file d2dt00393g2.cif
_cod_data_source_block ns523
_cod_database_code 7709644
_shelx_shelxl_version_number 2018/3
_shelx_space_group_comment
;
The symmetry employed for this shelxl refinement is uniquely defined
by the following loop, which should always be used as a source of
symmetry information in preference to the above space-group names.
They are only intended as comments.
;
_olex2_refinement_description
;
1. Fixed Uiso
 At 1.2 times of:
  All C(H) groups, All C(H,H) groups, All N(H) groups
2. Restrained distances
 Cl5B-O55B
 1.42386 with sigma of 0.02
 Cl5B-O56B
 1.42386 with sigma of 0.02
 Cl5B-O57B
 1.42386 with sigma of 0.02
 Cl5B-O58B
 1.42386 with sigma of 0.02
 O55B-O56B
 2.325163 with sigma of 0.02
 O55B-O57B
 2.325163 with sigma of 0.02
 O55B-O58B
 2.325163 with sigma of 0.02
 O56B-O57B
 2.325163 with sigma of 0.02
 O56B-O58B
 2.325163 with sigma of 0.02
 O57B-O58B
 2.325163 with sigma of 0.02
3. Others
 1(DFIX)=1(DFIX)=1(DFIX)=1(DFIX)=FVAR(1)
 1(DFIX)=1(DFIX)=1(DFIX)=1(DFIX)=1(DFIX)=1(DFIX)=1.633*FVAR(2)
 Fixed Sof: Cl5A(0.9) O55A(0.9) O56A(0.9) O57A(0.9) O58A(0.9) Cl5B(0.1)
 O56B(0.1) O58B(0.1) O57B(0.1) O55B(0.1)
4.a Ternary CH refined with riding coordinates:
 C10(H10), C21(H21)
4.b Secondary CH2 refined with riding coordinates:
 C11(H11A,H11B), C22(H22A,H22B)
4.c Aromatic/amide H refined with riding coordinates:
 C4(H4), C5(H5), C6(H6), C14(H14), C15(H15), C16(H16), C17(H17), C18(H18),
 C25(H25), C26(H26), C27(H27), C28(H28), C29(H29), C32(H32), C33(H33), C34(H34),
  C39(H39), C40(H40), C41(H41), C42(H42), N44(H44), C48(H48), C49(H49),
 C50(H50), C51(H51), N53(H53)
;
_olex2_submission_special_instructions 'No special instructions were received'

loop_
_space_group_symop_operation_xyz
'x, y, z'
'-x, y+1/2, -z'

loop_
_atom_site_label
_atom_site_type_symbol
_atom_site_fract_x
_atom_site_fract_y
_atom_site_fract_z
_atom_site_U_iso_or_equiv
_atom_site_adp_type
_atom_site_occupancy
_atom_site_site_symmetry_order
_atom_site_calc_flag
_atom_site_refinement_flags_posn
_atom_site_refinement_flags_adp
_atom_site_refinement_flags_occupancy
_atom_site_disorder_assembly
_atom_site_disorder_group
Fe1 Fe 0.63730(2) 0.77125(2) 0.23795(2) 0.01251(4) Uani 1 1 d . . . . .
N2 N 0.70165(13) 0.67598(7) 0.26567(12) 0.0151(2) Uani 1 1 d . . . . .
C3 C 0.75478(15) 0.63704(8) 0.17504(15) 0.0173(3) Uani 1 1 d . . . . .
C4 C 0.80396(17) 0.56661(9) 0.19210(17) 0.0211(3) Uani 1 1 d . . . . .
H4 H 0.840612 0.539656 0.127940 0.025 Uiso 1 1 calc R U . . .
C5 C 0.79818(19) 0.53649(10) 0.30563(18) 0.0250(3) Uani 1 1 d . . . . .
H5 H 0.832914 0.488814 0.319830 0.030 Uiso 1 1 calc R U . . .
C6 C 0.74133(18) 0.57624(9) 0.39897(17) 0.0230(3) Uani 1 1 d . . . . .
H6 H 0.735656 0.555840 0.476391 0.028 Uiso 1 1 calc R U . . .
C7 C 0.69352(16) 0.64619(8) 0.37539(14) 0.0173(3) Uani 1 1 d . . . . .
C8 C 0.74854(15) 0.68065(9) 0.06631(14) 0.0170(3) Uani 1 1 d . . . . .
N9 N 0.69577(13) 0.74545(8) 0.07623(12) 0.0160(2) Uani 1 1 d . . . . .
C10 C 0.68623(16) 0.78454(9) -0.03901(14) 0.0184(3) Uani 1 1 d . . . . .
H10 H 0.719563 0.835678 -0.027116 0.022 Uiso 1 1 calc R U . . .
C11 C 0.78161(18) 0.74506(11) -0.12635(16) 0.0229(3) Uani 1 1 d . . . . .
H11A H 0.869050 0.770774 -0.129585 0.028 Uiso 1 1 calc R U . . .
H11B H 0.741618 0.744299 -0.207254 0.028 Uiso 1 1 calc R U . . .
S12 S 0.80490(4) 0.65177(2) -0.07141(4) 0.02132(8) Uani 1 1 d . . . . .
C13 C 0.54083(16) 0.78815(9) -0.08141(14) 0.0181(3) Uani 1 1 d . . . . .
C14 C 0.46397(17) 0.72484(9) -0.09673(15) 0.0196(3) Uani 1 1 d . . . . .
H14 H 0.502042 0.678435 -0.078579 0.024 Uiso 1 1 calc R U . . .
C15 C 0.33174(17) 0.72920(11) -0.13848(16) 0.0241(3) Uani 1 1 d . . . . .
H15 H 0.280928 0.685700 -0.149964 0.029 Uiso 1 1 calc R U . . .
C16 C 0.27417(19) 0.79648(12) -0.16326(17) 0.0281(4) Uani 1 1 d . . . . .
H16 H 0.183665 0.799357 -0.190524 0.034 Uiso 1 1 calc R U . . .
C17 C 0.3495(2) 0.85969(11) -0.14802(18) 0.0295(4) Uani 1 1 d . . . . .
H17 H 0.310236 0.905961 -0.165083 0.035 Uiso 1 1 calc R U . . .
C18 C 0.4833(2) 0.85593(10) -0.10760(17) 0.0248(3) Uani 1 1 d . . . . .
H18 H 0.534446 0.899468 -0.098109 0.030 Uiso 1 1 calc R U . . .
C19 C 0.62773(16) 0.69797(9) 0.45429(14) 0.0174(3) Uani 1 1 d . . . . .
N20 N 0.59770(13) 0.76081(7) 0.40709(12) 0.0150(2) Uani 1 1 d . . . . .
C21 C 0.53248(17) 0.81160(9) 0.48999(15) 0.0189(3) Uani 1 1 d . . . . .
H21 H 0.453981 0.834486 0.448073 0.023 Uiso 1 1 calc R U . . .
C22 C 0.47869(17) 0.76533(11) 0.59450(15) 0.0226(3) Uani 1 1 d . . . . .
H22A H 0.382716 0.753262 0.581312 0.027 Uiso 1 1 calc R U . . .
H22B H 0.487608 0.792707 0.670079 0.027 Uiso 1 1 calc R U . . .
S23 S 0.57959(5) 0.68182(2) 0.60004(4) 0.02277(8) Uani 1 1 d . . . . .
C24 C 0.6283(2) 0.87204(10) 0.52717(16) 0.0241(3) Uani 1 1 d . . . . .
C25 C 0.5901(3) 0.94494(12) 0.5125(2) 0.0424(6) Uani 1 1 d . . . . .
H25 H 0.504558 0.956454 0.479166 0.051 Uiso 1 1 calc R U . . .
C26 C 0.6777(4) 1.00107(15) 0.5468(3) 0.0650(10) Uani 1 1 d . . . . .
H26 H 0.652029 1.050746 0.536214 0.078 Uiso 1 1 calc R U . . .
C27 C 0.8021(4) 0.98429(17) 0.5965(3) 0.0607(10) Uani 1 1 d . . . . .
H27 H 0.861580 1.022414 0.619957 0.073 Uiso 1 1 calc R U . . .
C28 C 0.8391(3) 0.91216(17) 0.6116(2) 0.0461(7) Uani 1 1 d . . . . .
H28 H 0.923900 0.900735 0.646410 0.055 Uiso 1 1 calc R U . . .
C29 C 0.7535(2) 0.85614(12) 0.57625(17) 0.0294(4) Uani 1 1 d . . . . .
H29 H 0.780710 0.806620 0.585697 0.035 Uiso 1 1 calc R U . . .
N30 N 0.56993(13) 0.86899(7) 0.20989(12) 0.0146(2) Uani 1 1 d . . . . .
C31 C 0.43835(15) 0.87972(8) 0.18451(14) 0.0162(3) Uani 1 1 d . . . . .
C32 C 0.38523(17) 0.94937(9) 0.16835(17) 0.0222(3) Uani 1 1 d . . . . .
H32 H 0.292218 0.956270 0.152137 0.027 Uiso 1 1 calc R U . . .
C33 C 0.47271(19) 1.00887(10) 0.1767(2) 0.0276(4) Uani 1 1 d . . . . .
H33 H 0.439108 1.057101 0.165745 0.033 Uiso 1 1 calc R U . . .
C34 C 0.60887(18) 0.99820(9) 0.20081(19) 0.0250(3) Uani 1 1 d . . . . .
H34 H 0.669210 1.038412 0.205474 0.030 Uiso 1 1 calc R U . . .
C35 C 0.65364(15) 0.92692(8) 0.21788(15) 0.0174(3) Uani 1 1 d . . . . .
C36 C 0.37191(14) 0.80905(8) 0.17708(14) 0.0150(2) Uani 1 1 d . . . . .
N37 N 0.44676(13) 0.74964(7) 0.19911(12) 0.0145(2) Uani 1 1 d . . . . .
C38 C 0.36307(15) 0.69037(8) 0.17711(14) 0.0166(3) Uani 1 1 d . . . . .
C39 C 0.38746(18) 0.61511(9) 0.17873(17) 0.0219(3) Uani 1 1 d . . . . .
H39 H 0.471647 0.595829 0.204067 0.026 Uiso 1 1 calc R U . . .
C40 C 0.28329(19) 0.56968(10) 0.1417(2) 0.0299(4) Uani 1 1 d . . . . .
H40 H 0.296745 0.518198 0.141224 0.036 Uiso 1 1 calc R U . . .
C41 C 0.15748(19) 0.59831(11) 0.1046(2) 0.0330(5) Uani 1 1 d . . . . .
H41 H 0.089120 0.565480 0.078841 0.040 Uiso 1 1 calc R U . . .
C42 C 0.13127(17) 0.67217(10) 0.10469(19) 0.0264(4) Uani 1 1 d . . . . .
H42 H 0.046227 0.691185 0.081147 0.032 Uiso 1 1 calc R U . . .
C43 C 0.23611(15) 0.71759(9) 0.14119(15) 0.0181(3) Uani 1 1 d . . . . .
N44 N 0.24560(13) 0.79278(8) 0.14358(13) 0.0171(2) Uani 1 1 d . . . . .
H44 H 0.181170 0.824148 0.126432 0.020 Uiso 1 1 calc R U . . .
C45 C 0.78524(15) 0.90124(8) 0.25538(15) 0.0169(3) Uani 1 1 d . . . . .
N46 N 0.80250(13) 0.82960(7) 0.27223(12) 0.0158(2) Uani 1 1 d . . . . .
C47 C 0.92902(15) 0.82264(9) 0.32418(14) 0.0176(3) Uani 1 1 d . . . . .
C48 C 0.99642(16) 0.76131(10) 0.36990(16) 0.0222(3) Uani 1 1 d . . . . .
H48 H 0.961406 0.713271 0.360363 0.027 Uiso 1 1 calc R U . . .
C49 C 1.11667(16) 0.77407(13) 0.42974(18) 0.0285(4) Uani 1 1 d . . . . .
H49 H 1.164274 0.733874 0.463284 0.034 Uiso 1 1 calc R U . . .
C50 C 1.16991(19) 0.84499(13) 0.4420(2) 0.0302(4) Uani 1 1 d . . . . .
H50 H 1.251411 0.851334 0.485501 0.036 Uiso 1 1 calc R U . . .
C51 C 1.10818(17) 0.90561(12) 0.39329(18) 0.0263(3) Uani 1 1 d . . . . .
H51 H 1.146376 0.953145 0.399192 0.032 Uiso 1 1 calc R U . . .
C52 C 0.98598(16) 0.89290(9) 0.33468(16) 0.0193(3) Uani 1 1 d . . . . .
N53 N 0.89296(14) 0.94121(8) 0.28903(14) 0.0202(3) Uani 1 1 d . . . . .
H53 H 0.901985 0.988981 0.282942 0.024 Uiso 1 1 calc R U . . .
Cl5A Cl 1.00619(6) 1.12542(3) 0.34906(5) 0.02640(10) Uani 0.9 1 d . . P A 1
O55A O 1.0205(3) 1.20117(14) 0.3221(3) 0.0423(6) Uani 0.9 1 d . . P A 1
O56A O 1.12902(18) 1.08720(13) 0.32226(17) 0.0401(4) Uani 0.9 1 d . . P A 1
O57A O 0.8979(3) 1.09467(12) 0.2769(3) 0.0387(5) Uani 0.9 1 d . . P A 1
O58A O 0.9768(3) 1.11491(12) 0.47276(19) 0.0421(5) Uani 0.9 1 d . . P A 1
Cl59 Cl -0.00741(4) 0.91490(2) -0.01546(4) 0.01920(7) Uani 1 1 d . . . . .
O60 O 0.08530(15) 0.96397(9) 0.04372(14) 0.0317(3) Uani 1 1 d . . . . .
O61 O 0.00902(14) 0.84192(8) 0.03387(15) 0.0299(3) Uani 1 1 d . . . . .
O62 O -0.14288(13) 0.93847(8) 0.00315(14) 0.0273(3) Uani 1 1 d . . . . .
O63 O 0.02067(15) 0.91430(9) -0.14021(13) 0.0314(3) Uani 1 1 d . . . . .
Cl5B Cl 0.9388(7) 1.1402(3) 0.3360(6) 0.0400(12) Uiso 0.1 1 d D . P B 2
O56B O 0.799(2) 1.1536(13) 0.380(2) 0.065(6) Uiso 0.1 1 d D . P B 2
O58B O 1.008(2) 1.1083(14) 0.433(2) 0.060(7) Uiso 0.1 1 d D . P B 2
O57B O 0.919(3) 1.0927(14) 0.239(2) 0.045(8) Uiso 0.1 1 d D . P B 2
O55B O 0.987(2) 1.2096(11) 0.306(2) 0.025(4) Uiso 0.1 1 d D . P B 2

loop_
_atom_site_aniso_label
_atom_site_aniso_U_11
_atom_site_aniso_U_22
_atom_site_aniso_U_33
_atom_site_aniso_U_23
_atom_site_aniso_U_13
_atom_site_aniso_U_12
Fe1 0.01200(8) 0.01383(8) 0.01167(8) -0.00061(7) -0.00136(6) 0.00001(7)
N2 0.0153(5) 0.0152(5) 0.0148(5) -0.0012(4) -0.0016(4) 0.0010(4)
C3 0.0146(6) 0.0183(6) 0.0190(7) -0.0034(5) -0.0020(5) 0.0016(5)
C4 0.0196(7) 0.0189(6) 0.0247(8) -0.0052(6) -0.0024(6) 0.0038(5)
C5 0.0282(8) 0.0183(7) 0.0283(9) -0.0008(6) -0.0055(7) 0.0064(6)
C6 0.0258(8) 0.0194(6) 0.0237(8) 0.0029(6) -0.0056(6) 0.0027(6)
C7 0.0188(6) 0.0167(6) 0.0163(6) 0.0003(5) -0.0030(5) 0.0005(5)
C8 0.0145(6) 0.0204(6) 0.0161(6) -0.0038(5) 0.0002(5) -0.0003(5)
N9 0.0149(5) 0.0188(5) 0.0142(5) -0.0011(4) -0.0002(4) -0.0013(4)
C10 0.0192(6) 0.0211(7) 0.0149(6) 0.0001(5) 0.0008(5) -0.0043(5)
C11 0.0211(7) 0.0304(8) 0.0173(7) -0.0008(6) 0.0033(6) -0.0033(6)
S12 0.01850(17) 0.02856(19) 0.01692(17) -0.00704(15) 0.00168(13) 0.00111(14)
C13 0.0197(6) 0.0218(7) 0.0128(6) 0.0006(5) -0.0001(5) 0.0006(5)
C14 0.0190(7) 0.0227(7) 0.0172(7) -0.0005(5) -0.0003(5) 0.0004(5)
C15 0.0184(7) 0.0341(9) 0.0198(8) -0.0018(6) 0.0002(6) 0.0000(6)
C16 0.0209(7) 0.0442(10) 0.0192(8) -0.0010(7) -0.0001(6) 0.0087(7)
C17 0.0329(9) 0.0308(9) 0.0246(9) 0.0022(7) -0.0021(7) 0.0122(7)
C18 0.0303(9) 0.0228(7) 0.0212(8) 0.0007(6) -0.0003(7) 0.0026(6)
C19 0.0181(6) 0.0195(6) 0.0145(6) 0.0011(5) -0.0019(5) 0.0010(5)
N20 0.0147(5) 0.0173(6) 0.0129(5) -0.0009(4) -0.0011(4) 0.0007(4)
C21 0.0204(7) 0.0220(7) 0.0143(6) -0.0006(5) 0.0010(5) 0.0048(5)
C22 0.0213(7) 0.0305(8) 0.0160(6) 0.0004(6) 0.0019(5) 0.0027(6)
S23 0.0275(2) 0.02621(19) 0.01457(17) 0.00399(14) 0.00033(15) 0.00145(15)
C24 0.0352(9) 0.0222(7) 0.0150(7) -0.0044(6) 0.0031(6) -0.0006(6)
C25 0.0694(17) 0.0243(9) 0.0336(11) -0.0065(8) 0.0078(11) 0.0059(10)
C26 0.117(3) 0.0264(11) 0.0524(17) -0.0147(11) 0.0199(19) -0.0152(15)
C27 0.093(3) 0.0504(15) 0.0393(14) -0.0198(12) 0.0141(15) -0.0413(17)
C28 0.0517(14) 0.0647(17) 0.0219(9) -0.0110(10) 0.0039(9) -0.0317(13)
C29 0.0339(10) 0.0364(10) 0.0178(8) -0.0037(7) 0.0010(7) -0.0109(8)
N30 0.0134(5) 0.0152(5) 0.0151(6) -0.0004(4) -0.0020(4) -0.0012(4)
C31 0.0145(6) 0.0166(6) 0.0175(7) 0.0000(5) -0.0033(5) -0.0004(5)
C32 0.0174(7) 0.0199(7) 0.0292(9) 0.0020(6) -0.0065(6) 0.0008(5)
C33 0.0240(8) 0.0167(7) 0.0418(11) 0.0030(7) -0.0078(7) 0.0006(6)
C34 0.0218(7) 0.0157(6) 0.0373(10) 0.0029(6) -0.0078(7) -0.0030(5)
C35 0.0148(6) 0.0163(6) 0.0209(7) 0.0003(5) -0.0039(5) -0.0009(4)
C36 0.0127(5) 0.0176(6) 0.0146(6) -0.0002(5) -0.0018(5) -0.0011(4)
N37 0.0144(5) 0.0159(5) 0.0131(5) -0.0001(4) -0.0005(4) -0.0007(4)
C38 0.0153(6) 0.0178(6) 0.0168(7) -0.0010(5) 0.0009(5) -0.0027(5)
C39 0.0202(7) 0.0184(7) 0.0270(8) -0.0017(6) -0.0001(6) -0.0020(5)
C40 0.0222(8) 0.0192(7) 0.0482(12) -0.0056(7) 0.0002(8) -0.0042(6)
C41 0.0186(8) 0.0250(8) 0.0554(14) -0.0093(8) -0.0023(8) -0.0076(6)
C42 0.0152(6) 0.0258(8) 0.0380(10) -0.0065(7) -0.0021(7) -0.0045(6)
C43 0.0138(6) 0.0195(6) 0.0209(7) -0.0024(5) -0.0002(5) -0.0024(5)
N44 0.0129(5) 0.0193(5) 0.0190(6) -0.0002(4) -0.0027(4) -0.0008(4)
C45 0.0139(6) 0.0185(6) 0.0181(7) -0.0013(5) -0.0016(5) -0.0020(5)
N46 0.0141(5) 0.0178(5) 0.0153(6) -0.0005(4) -0.0016(4) -0.0002(4)
C47 0.0120(6) 0.0249(7) 0.0159(6) -0.0007(5) -0.0006(5) 0.0002(5)
C48 0.0153(6) 0.0280(8) 0.0233(8) 0.0026(6) -0.0010(5) 0.0033(5)
C49 0.0148(6) 0.0377(9) 0.0330(9) 0.0060(8) -0.0035(6) 0.0049(7)
C50 0.0153(7) 0.0442(11) 0.0309(10) 0.0004(8) -0.0051(6) -0.0015(7)
C51 0.0148(7) 0.0344(9) 0.0296(9) -0.0035(7) -0.0035(6) -0.0049(6)
C52 0.0133(6) 0.0245(7) 0.0202(7) -0.0019(6) -0.0010(5) -0.0016(5)
N53 0.0149(5) 0.0190(6) 0.0266(7) -0.0024(5) -0.0030(5) -0.0033(4)
Cl5A 0.0319(3) 0.0258(2) 0.0215(2) -0.00258(17) 0.00192(18) -0.01190(19)
O55A 0.0589(18) 0.0282(10) 0.0400(13) 0.0033(9) 0.0052(13) -0.0205(11)
O56A 0.0316(9) 0.0570(12) 0.0316(9) -0.0006(8) 0.0010(7) 0.0003(8)
O57A 0.0395(11) 0.0251(8) 0.0510(16) -0.0016(9) -0.0195(12) -0.0060(7)
O58A 0.0599(14) 0.0418(11) 0.0249(9) 0.0023(8) 0.0133(9) -0.0120(9)
Cl59 0.01525(14) 0.02052(15) 0.02176(17) 0.00431(13) -0.00347(12) -0.00134(12)
O60 0.0258(7) 0.0381(8) 0.0311(7) 0.0005(6) -0.0065(6) -0.0128(6)
O61 0.0243(6) 0.0238(6) 0.0416(8) 0.0138(6) -0.0041(6) 0.0034(5)
O62 0.0162(5) 0.0256(6) 0.0400(8) 0.0086(5) 0.0003(5) 0.0010(4)
O63 0.0359(8) 0.0373(7) 0.0209(6) 0.0028(6) -0.0003(5) 0.0031(6)

loop_
_atom_type_symbol
_atom_type_description
_atom_type_scat_dispersion_real
_atom_type_scat_dispersion_imag
_atom_type_scat_source
C C 0.0019 0.0015 'International Tables Vol C Tables 4.2.6.8 and 6.1.1.4'
H H 0.0000 0.0000 'International Tables Vol C Tables 4.2.6.8 and 6.1.1.4'
Cl Cl 0.1253 0.1495 'International Tables Vol C Tables 4.2.6.8 and 6.1.1.4'
Fe Fe 0.2961 0.8007 'International Tables Vol C Tables 4.2.6.8 and 6.1.1.4'
N N 0.0037 0.0031 'International Tables Vol C Tables 4.2.6.8 and 6.1.1.4'
O O 0.0071 0.0057 'International Tables Vol C Tables 4.2.6.8 and 6.1.1.4'
S S 0.1048 0.1164 'International Tables Vol C Tables 4.2.6.8 and 6.1.1.4'

loop_
_geom_angle_atom_site_label_1
_geom_angle_atom_site_label_2
_geom_angle_atom_site_label_3
_geom_angle
_geom_angle_site_symmetry_1
_geom_angle_site_symmetry_3
_geom_angle_publ_flag
N2 Fe1 N9 80.14(6) . . ?
N2 Fe1 N20 79.63(6) . . ?
N2 Fe1 N30 179.60(6) . . ?
N2 Fe1 N37 100.13(6) . . ?
N2 Fe1 N46 100.61(6) . . ?
N9 Fe1 N37 92.27(5) . . ?
N9 Fe1 N46 93.19(6) . . ?
N20 Fe1 N9 159.70(6) . . ?
N20 Fe1 N37 89.61(5) . . ?
N20 Fe1 N46 92.18(6) . . ?
N30 Fe1 N9 100.08(6) . . ?
N30 Fe1 N20 100.14(5) . . ?
N30 Fe1 N37 79.54(5) . . ?
N30 Fe1 N46 79.72(5) . . ?
N37 Fe1 N46 159.17(5) . . ?
C3 N2 Fe1 119.74(11) . . ?
C7 N2 Fe1 120.04(11) . . ?
C7 N2 C3 120.22(14) . . ?
N2 C3 C4 121.45(16) . . ?
N2 C3 C8 109.31(13) . . ?
C4 C3 C8 129.24(15) . . ?
C3 C4 H4 120.8 . . ?
C3 C4 C5 118.34(16) . . ?
C5 C4 H4 120.8 . . ?
C4 C5 H5 119.9 . . ?
C4 C5 C6 120.26(16) . . ?
C6 C5 H5 119.9 . . ?
C5 C6 H6 120.9 . . ?
C7 C6 C5 118.30(17) . . ?
C7 C6 H6 120.9 . . ?
N2 C7 C6 121.41(15) . . ?
N2 C7 C19 109.06(13) . . ?
C6 C7 C19 129.52(16) . . ?
C3 C8 S12 124.81(12) . . ?
N9 C8 C3 115.99(14) . . ?
N9 C8 S12 119.20(13) . . ?
C8 N9 Fe1 114.82(11) . . ?
C8 N9 C10 112.68(13) . . ?
C10 N9 Fe1 132.44(11) . . ?
N9 C10 H10 108.3 . . ?
N9 C10 C11 107.24(13) . . ?
N9 C10 C13 110.34(13) . . ?
C11 C10 H10 108.3 . . ?
C13 C10 H10 108.3 . . ?
C13 C10 C11 114.07(13) . . ?
C10 C11 H11A 110.3 . . ?
C10 C11 H11B 110.3 . . ?
C10 C11 S12 107.19(11) . . ?
H11A C11 H11B 108.5 . . ?
S12 C11 H11A 110.3 . . ?
S12 C11 H11B 110.3 . . ?
C8 S12 C11 88.72(8) . . ?
C14 C13 C10 121.40(14) . . ?
C18 C13 C10 119.51(15) . . ?
C18 C13 C14 119.08(15) . . ?
C13 C14 H14 119.7 . . ?
C15 C14 C13 120.53(16) . . ?
C15 C14 H14 119.7 . . ?
C14 C15 H15 119.8 . . ?
C16 C15 C14 120.38(18) . . ?
C16 C15 H15 119.8 . . ?
C15 C16 H16 120.2 . . ?
C15 C16 C17 119.53(17) . . ?
C17 C16 H16 120.2 . . ?
C16 C17 H17 119.7 . . ?
C16 C17 C18 120.59(18) . . ?
C18 C17 H17 119.7 . . ?
C13 C18 C17 119.87(18) . . ?
C13 C18 H18 120.1 . . ?
C17 C18 H18 120.1 . . ?
C7 C19 S23 126.48(12) . . ?
N20 C19 C7 115.31(14) . . ?
N20 C19 S23 118.13(12) . . ?
C19 N20 Fe1 115.87(11) . . ?
C19 N20 C21 113.53(13) . . ?
C21 N20 Fe1 130.53(10) . . ?
N20 C21 H21 108.2 . . ?
N20 C21 C22 107.20(13) . . ?
N20 C21 C24 110.74(14) . . ?
C22 C21 H21 108.2 . . ?
C24 C21 H21 108.2 . . ?
C24 C21 C22 114.18(14) . . ?
C21 C22 H22A 110.4 . . ?
C21 C22 H22B 110.4 . . ?
C21 C22 S23 106.71(11) . . ?
H22A C22 H22B 108.6 . . ?
S23 C22 H22A 110.4 . . ?
S23 C22 H22B 110.4 . . ?
C19 S23 C22 89.02(8) . . ?
C25 C24 C21 119.5(2) . . ?
C29 C24 C21 121.14(17) . . ?
C29 C24 C25 119.3(2) . . ?
C24 C25 H25 120.0 . . ?
C24 C25 C26 119.9(3) . . ?
C26 C25 H25 120.0 . . ?
C25 C26 H26 120.0 . . ?
C27 C26 C25 120.1(3) . . ?
C27 C26 H26 120.0 . . ?
C26 C27 H27 120.1 . . ?
C28 C27 C26 119.8(2) . . ?
C28 C27 H27 120.1 . . ?
C27 C28 H28 119.8 . . ?
C27 C28 C29 120.5(3) . . ?
C29 C28 H28 119.8 . . ?
C24 C29 H29 119.8 . . ?
C28 C29 C24 120.4(2) . . ?
C28 C29 H29 119.8 . . ?
C31 N30 Fe1 120.16(10) . . ?
C35 N30 Fe1 120.06(10) . . ?
C35 N30 C31 119.77(13) . . ?
N30 C31 C32 121.81(14) . . ?
N30 C31 C36 108.83(13) . . ?
C32 C31 C36 129.36(14) . . ?
C31 C32 H32 121.0 . . ?
C31 C32 C33 117.94(15) . . ?
C33 C32 H32 121.0 . . ?
C32 C33 H33 119.7 . . ?
C34 C33 C32 120.61(16) . . ?
C34 C33 H33 119.7 . . ?
C33 C34 H34 121.0 . . ?
C35 C34 C33 117.92(15) . . ?
C35 C34 H34 121.0 . . ?
N30 C35 C34 121.95(14) . . ?
N30 C35 C45 108.71(13) . . ?
C34 C35 C45 129.13(14) . . ?
N37 C36 C31 117.26(13) . . ?
N37 C36 N44 112.97(13) . . ?
N44 C36 C31 129.62(14) . . ?
C36 N37 Fe1 114.14(10) . . ?
C36 N37 C38 105.56(12) . . ?
C38 N37 Fe1 140.05(11) . . ?
N37 C38 C39 131.50(15) . . ?
N37 C38 C43 108.05(14) . . ?
C39 C38 C43 120.34(14) . . ?
C38 C39 H39 121.5 . . ?
C40 C39 C38 117.10(16) . . ?
C40 C39 H39 121.5 . . ?
C39 C40 H40 119.2 . . ?
C39 C40 C41 121.52(17) . . ?
C41 C40 H40 119.2 . . ?
C40 C41 H41 119.0 . . ?
C42 C41 C40 121.99(17) . . ?
C42 C41 H41 119.0 . . ?
C41 C42 H42 121.8 . . ?
C41 C42 C43 116.35(17) . . ?
C43 C42 H42 121.8 . . ?
C42 C43 C38 122.68(16) . . ?
N44 C43 C38 106.53(13) . . ?
N44 C43 C42 130.66(16) . . ?
C36 N44 C43 106.88(13) . . ?
C36 N44 H44 126.6 . . ?
C43 N44 H44 126.6 . . ?
N46 C45 C35 118.27(13) . . ?
N46 C45 N53 113.02(14) . . ?
N53 C45 C35 128.29(14) . . ?
C45 N46 Fe1 113.12(10) . . ?
C45 N46 C47 105.34(13) . . ?
C47 N46 Fe1 140.79(11) . . ?
N46 C47 C48 131.03(15) . . ?
N46 C47 C52 108.33(14) . . ?
C48 C47 C52 120.50(15) . . ?
C47 C48 H48 121.6 . . ?
C49 C48 C47 116.83(17) . . ?
C49 C48 H48 121.6 . . ?
C48 C49 H49 119.2 . . ?
C48 C49 C50 121.67(18) . . ?
C50 C49 H49 119.2 . . ?
C49 C50 H50 118.8 . . ?
C51 C50 C49 122.39(17) . . ?
C51 C50 H50 118.8 . . ?
C50 C51 H51 122.0 . . ?
C50 C51 C52 115.90(18) . . ?
C52 C51 H51 122.0 . . ?
C51 C52 C47 122.62(16) . . ?
N53 C52 C47 106.56(13) . . ?
N53 C52 C51 130.49(16) . . ?
C45 N53 C52 106.71(14) . . ?
C45 N53 H53 126.6 . . ?
C52 N53 H53 126.6 . . ?
O55A Cl5A O56A 109.83(16) . . ?
O55A Cl5A O57A 109.34(16) . . ?
O55A Cl5A O58A 110.94(15) . . ?
O56A Cl5A O57A 108.72(15) . . ?
O58A Cl5A O56A 108.61(14) . . ?
O58A Cl5A O57A 109.35(17) . . ?
O60 Cl59 O61 108.94(9) . . ?
O62 Cl59 O60 110.10(10) . . ?
O62 Cl59 O61 108.80(8) . . ?
O62 Cl59 O63 109.79(9) . . ?
O63 Cl59 O60 109.03(10) . . ?
O63 Cl59 O61 110.17(10) . . ?
O58B Cl5B O56B 104.9(13) . . ?
O57B Cl5B O56B 103.7(13) . . ?
O57B Cl5B O58B 114.0(14) . . ?
O55B Cl5B O56B 104.6(12) . . ?
O55B Cl5B O58B 113.3(13) . . ?
O55B Cl5B O57B 114.8(14) . . ?

loop_
_geom_bond_atom_site_label_1
_geom_bond_atom_site_label_2
_geom_bond_distance
_geom_bond_site_symmetry_2
_geom_bond_publ_flag
Fe1 N2 1.8795(13) . ?
Fe1 N9 1.9739(14) . ?
Fe1 N20 1.9574(13) . ?
Fe1 N30 1.9322(13) . ?
Fe1 N37 1.9813(13) . ?
Fe1 N46 1.9937(13) . ?
N2 C3 1.356(2) . ?
N2 C7 1.353(2) . ?
C3 C4 1.389(2) . ?
C3 C8 1.461(2) . ?
C4 H4 0.9500 . ?
C4 C5 1.393(3) . ?
C5 H5 0.9500 . ?
C5 C6 1.401(3) . ?
C6 H6 0.9500 . ?
C6 C7 1.388(2) . ?
C7 C19 1.458(2) . ?
C8 N9 1.300(2) . ?
C8 S12 1.7362(16) . ?
N9 C10 1.483(2) . ?
C10 H10 1.0000 . ?
C10 C11 1.552(2) . ?
C10 C13 1.520(2) . ?
C11 H11A 0.9900 . ?
C11 H11B 0.9900 . ?
C11 S12 1.827(2) . ?
C13 C14 1.396(2) . ?
C13 C18 1.395(2) . ?
C14 H14 0.9500 . ?
C14 C15 1.395(2) . ?
C15 H15 0.9500 . ?
C15 C16 1.383(3) . ?
C16 H16 0.9500 . ?
C16 C17 1.386(3) . ?
C17 H17 0.9500 . ?
C17 C18 1.404(3) . ?
C18 H18 0.9500 . ?
C19 N20 1.2985(19) . ?
C19 S23 1.7391(17) . ?
N20 C21 1.472(2) . ?
C21 H21 1.0000 . ?
C21 C22 1.549(2) . ?
C21 C24 1.515(3) . ?
C22 H22A 0.9900 . ?
C22 H22B 0.9900 . ?
C22 S23 1.8272(19) . ?
C24 C25 1.395(3) . ?
C24 C29 1.388(3) . ?
C25 H25 0.9500 . ?
C25 C26 1.398(4) . ?
C26 H26 0.9500 . ?
C26 C27 1.387(6) . ?
C27 H27 0.9500 . ?
C27 C28 1.378(5) . ?
C28 H28 0.9500 . ?
C28 C29 1.387(3) . ?
C29 H29 0.9500 . ?
N30 C31 1.352(2) . ?
N30 C35 1.349(2) . ?
C31 C32 1.389(2) . ?
C31 C36 1.453(2) . ?
C32 H32 0.9500 . ?
C32 C33 1.395(3) . ?
C33 H33 0.9500 . ?
C33 C34 1.393(3) . ?
C34 H34 0.9500 . ?
C34 C35 1.389(2) . ?
C35 C45 1.450(2) . ?
C36 N37 1.338(2) . ?
C36 N44 1.3420(19) . ?
N37 C38 1.387(2) . ?
C38 C39 1.396(2) . ?
C38 C43 1.413(2) . ?
C39 H39 0.9500 . ?
C39 C40 1.389(3) . ?
C40 H40 0.9500 . ?
C40 C41 1.416(3) . ?
C41 H41 0.9500 . ?
C41 C42 1.374(3) . ?
C42 H42 0.9500 . ?
C42 C43 1.392(2) . ?
C43 N44 1.377(2) . ?
N44 H44 0.8800 . ?
C45 N46 1.333(2) . ?
C45 N53 1.348(2) . ?
N46 C47 1.389(2) . ?
C47 C48 1.401(2) . ?
C47 C52 1.408(2) . ?
C48 H48 0.9500 . ?
C48 C49 1.387(2) . ?
C49 H49 0.9500 . ?
C49 C50 1.406(3) . ?
C50 H50 0.9500 . ?
C50 C51 1.378(3) . ?
C51 H51 0.9500 . ?
C51 C52 1.397(2) . ?
C52 N53 1.375(2) . ?
N53 H53 0.8800 . ?
Cl5A O55A 1.424(2) . ?
Cl5A O56A 1.442(2) . ?
Cl5A O57A 1.455(2) . ?
Cl5A O58A 1.439(2) . ?
Cl59 O60 1.4444(14) . ?
Cl59 O61 1.4529(13) . ?
Cl59 O62 1.4328(14) . ?
Cl59 O63 1.4346(15) . ?
Cl5B O56B 1.50(2) . ?
Cl5B O58B 1.41(2) . ?
Cl5B O57B 1.40(2) . ?
Cl5B O55B 1.40(2) . ?

loop_
_geom_hbond_atom_site_label_D
_geom_hbond_atom_site_label_H
_geom_hbond_atom_site_label_A
_geom_hbond_distance_DH
_geom_hbond_distance_HA
_geom_hbond_distance_DA
_geom_hbond_angle_DHA
_geom_hbond_site_symmetry_A
_geom_hbond_publ_flag
N44 H44 O61 0.88 2.02 2.7954(19) 146.0 . yes
N53 H53 O57A 0.88 1.93 2.807(3) 172.5 . yes
N53 H53 O57B 0.88 1.97 2.84(3) 170.0 . yes

loop_
_geom_torsion_atom_site_label_1
_geom_torsion_atom_site_label_2
_geom_torsion_atom_site_label_3
_geom_torsion_atom_site_label_4
_geom_torsion
_geom_torsion_site_symmetry_1
_geom_torsion_site_symmetry_2
_geom_torsion_site_symmetry_3
_geom_torsion_site_symmetry_4
_geom_torsion_publ_flag
Fe1 N2 C3 C4 179.70(12) . . . . ?
Fe1 N2 C3 C8 -0.77(17) . . . . ?
Fe1 N2 C7 C6 -179.37(13) . . . . ?
Fe1 N2 C7 C19 1.69(17) . . . . ?
Fe1 N9 C10 C11 165.88(11) . . . . ?
Fe1 N9 C10 C13 -69.33(17) . . . . ?
Fe1 N20 C21 C22 158.28(11) . . . . ?
Fe1 N20 C21 C24 -76.57(17) . . . . ?
Fe1 N30 C31 C32 177.46(13) . . . . ?
Fe1 N30 C31 C36 -3.23(18) . . . . ?
Fe1 N30 C35 C34 -178.65(14) . . . . ?
Fe1 N30 C35 C45 -3.41(18) . . . . ?
Fe1 N37 C38 C39 2.6(3) . . . . ?
Fe1 N37 C38 C43 -173.34(13) . . . . ?
Fe1 N46 C47 C48 5.8(3) . . . . ?
Fe1 N46 C47 C52 -169.84(14) . . . . ?
N2 C3 C4 C5 -0.3(2) . . . . ?
N2 C3 C8 N9 -0.02(19) . . . . ?
N2 C3 C8 S12 -179.68(11) . . . . ?
N2 C7 C19 N20 -3.19(19) . . . . ?
N2 C7 C19 S23 173.42(12) . . . . ?
C3 N2 C7 C6 1.4(2) . . . . ?
C3 N2 C7 C19 -177.57(14) . . . . ?
C3 C4 C5 C6 1.3(3) . . . . ?
C3 C8 N9 Fe1 0.73(17) . . . . ?
C3 C8 N9 C10 -176.83(13) . . . . ?
C3 C8 S12 C11 -170.28(14) . . . . ?
C4 C3 C8 N9 179.46(16) . . . . ?
C4 C3 C8 S12 -0.2(2) . . . . ?
C4 C5 C6 C7 -1.0(3) . . . . ?
C5 C6 C7 N2 -0.3(3) . . . . ?
C5 C6 C7 C19 178.36(17) . . . . ?
C6 C7 C19 N20 177.97(16) . . . . ?
C6 C7 C19 S23 -5.4(3) . . . . ?
C7 N2 C3 C4 -1.0(2) . . . . ?
C7 N2 C3 C8 178.49(13) . . . . ?
C7 C19 N20 Fe1 3.34(18) . . . . ?
C7 C19 N20 C21 -179.54(14) . . . . ?
C7 C19 S23 C22 -166.45(15) . . . . ?
C8 C3 C4 C5 -179.74(16) . . . . ?
C8 N9 C10 C11 -17.12(17) . . . . ?
C8 N9 C10 C13 107.67(15) . . . . ?
N9 Fe1 N2 C3 0.92(11) . . . . ?
N9 Fe1 N2 C7 -178.34(12) . . . . ?
N9 C8 S12 C11 10.07(13) . . . . ?
N9 C10 C11 S12 23.04(15) . . . . ?
N9 C10 C13 C14 -56.5(2) . . . . ?
N9 C10 C13 C18 124.63(16) . . . . ?
C10 C11 S12 C8 -18.46(12) . . . . ?
C10 C13 C14 C15 -178.43(16) . . . . ?
C10 C13 C18 C17 179.32(16) . . . . ?
C11 C10 C13 C14 64.3(2) . . . . ?
C11 C10 C13 C18 -114.59(18) . . . . ?
S12 C8 N9 Fe1 -179.59(8) . . . . ?
S12 C8 N9 C10 2.85(17) . . . . ?
C13 C10 C11 S12 -99.45(14) . . . . ?
C13 C14 C15 C16 -1.2(3) . . . . ?
C14 C13 C18 C17 0.4(3) . . . . ?
C14 C15 C16 C17 1.0(3) . . . . ?
C15 C16 C17 C18 -0.1(3) . . . . ?
C16 C17 C18 C13 -0.6(3) . . . . ?
C18 C13 C14 C15 0.5(3) . . . . ?
C19 N20 C21 C22 -18.31(18) . . . . ?
C19 N20 C21 C24 106.84(16) . . . . ?
N20 Fe1 N2 C3 179.21(12) . . . . ?
N20 Fe1 N2 C7 -0.05(11) . . . . ?
N20 C19 S23 C22 10.08(14) . . . . ?
N20 C21 C22 S23 24.02(15) . . . . ?
N20 C21 C24 C25 125.65(19) . . . . ?
N20 C21 C24 C29 -54.7(2) . . . . ?
C21 C22 S23 C19 -19.07(12) . . . . ?
C21 C24 C25 C26 179.8(2) . . . . ?
C21 C24 C29 C28 -178.95(18) . . . . ?
C22 C21 C24 C25 -113.3(2) . . . . ?
C22 C21 C24 C29 66.4(2) . . . . ?
S23 C19 N20 Fe1 -173.58(8) . . . . ?
S23 C19 N20 C21 3.55(18) . . . . ?
C24 C21 C22 S23 -99.03(15) . . . . ?
C24 C25 C26 C27 -0.6(4) . . . . ?
C25 C24 C29 C28 0.7(3) . . . . ?
C25 C26 C27 C28 0.1(4) . . . . ?
C26 C27 C28 C29 0.7(4) . . . . ?
C27 C28 C29 C24 -1.2(3) . . . . ?
C29 C24 C25 C26 0.1(3) . . . . ?
N30 C31 C32 C33 1.3(3) . . . . ?
N30 C31 C36 N37 2.0(2) . . . . ?
N30 C31 C36 N44 -173.25(16) . . . . ?
N30 C35 C45 N46 1.4(2) . . . . ?
N30 C35 C45 N53 -170.62(17) . . . . ?
C31 N30 C35 C34 0.0(2) . . . . ?
C31 N30 C35 C45 175.29(14) . . . . ?
C31 C32 C33 C34 -0.2(3) . . . . ?
C31 C36 N37 Fe1 -0.08(18) . . . . ?
C31 C36 N37 C38 -175.43(14) . . . . ?
C31 C36 N44 C43 174.40(16) . . . . ?
C32 C31 C36 N37 -178.74(17) . . . . ?
C32 C31 C36 N44 6.0(3) . . . . ?
C32 C33 C34 C35 -0.9(3) . . . . ?
C33 C34 C35 N30 1.0(3) . . . . ?
C33 C34 C35 C45 -173.18(19) . . . . ?
C34 C35 C45 N46 176.19(18) . . . . ?
C34 C35 C45 N53 4.2(3) . . . . ?
C35 N30 C31 C32 -1.2(2) . . . . ?
C35 N30 C31 C36 178.08(14) . . . . ?
C35 C45 N46 Fe1 1.02(19) . . . . ?
C35 C45 N46 C47 -171.19(14) . . . . ?
C35 C45 N53 C52 170.36(17) . . . . ?
C36 C31 C32 C33 -177.86(18) . . . . ?
C36 N37 C38 C39 176.03(19) . . . . ?
C36 N37 C38 C43 0.05(17) . . . . ?
N37 Fe1 N2 C3 91.49(12) . . . . ?
N37 Fe1 N2 C7 -87.78(12) . . . . ?
N37 C36 N44 C43 -1.04(19) . . . . ?
N37 C38 C39 C40 -174.36(18) . . . . ?
N37 C38 C43 C42 175.62(17) . . . . ?
N37 C38 C43 N44 -0.65(19) . . . . ?
C38 C39 C40 C41 -0.4(3) . . . . ?
C38 C43 N44 C36 1.00(19) . . . . ?
C39 C38 C43 C42 -0.9(3) . . . . ?
C39 C38 C43 N44 -177.17(16) . . . . ?
C39 C40 C41 C42 -0.8(4) . . . . ?
C40 C41 C42 C43 1.2(3) . . . . ?
C41 C42 C43 C38 -0.3(3) . . . . ?
C41 C42 C43 N44 175.0(2) . . . . ?
C42 C43 N44 C36 -174.87(19) . . . . ?
C43 C38 C39 C40 1.2(3) . . . . ?
N44 C36 N37 Fe1 175.97(11) . . . . ?
N44 C36 N37 C38 0.61(18) . . . . ?
C45 N46 C47 C48 174.38(18) . . . . ?
C45 N46 C47 C52 -1.21(18) . . . . ?
N46 Fe1 N2 C3 -90.50(12) . . . . ?
N46 Fe1 N2 C7 90.23(12) . . . . ?
N46 C45 N53 C52 -2.0(2) . . . . ?
N46 C47 C48 C49 -172.20(17) . . . . ?
N46 C47 C52 C51 174.08(17) . . . . ?
N46 C47 C52 N53 0.06(19) . . . . ?
C47 C48 C49 C50 -1.2(3) . . . . ?
C47 C52 N53 C45 1.12(19) . . . . ?
C48 C47 C52 C51 -2.1(3) . . . . ?
C48 C47 C52 N53 -176.09(15) . . . . ?
C48 C49 C50 C51 -1.6(3) . . . . ?
C49 C50 C51 C52 2.5(3) . . . . ?
C50 C51 C52 C47 -0.7(3) . . . . ?
C50 C51 C52 N53 171.74(19) . . . . ?
C51 C52 N53 C45 -172.26(19) . . . . ?
C52 C47 C48 C49 2.9(3) . . . . ?
N53 C45 N46 Fe1 174.22(11) . . . . ?
N53 C45 N46 C47 2.01(19) . . . . ?
